data_7713734
loop_
_publ_author_name
'Dong, Xiang Tao'
'Yu, Meng-Qing'
'Peng, Yong-Bo'
'Zhou, Guoxing'
'Peng, Guo'
'Ren, Xiaoming'

_publ_section_title
;
 Single molecule magnet feature in luminescent lanthanide coordination
 polymers with heptacoordinate Dy/Yb(III) ions as nodes
;
_journal_name_full 'Dalton Transactions'
_journal_paper_doi 10.1039/D3DT02106H
_journal_year 2023
_chemical_formula_moiety 'C31 H23 Dy N2 O9'
_chemical_formula_sum 'C31 H23 Dy N2 O9'
_chemical_formula_weight 730.01
_space_group_crystal_system triclinic
_space_group_IT_number 2
_space_group_name_Hall '-P 1'
_space_group_name_H-M_alt 'P -1'
_atom_sites_solution_hydrogens mixed
_atom_sites_solution_primary direct
_audit_creation_date 2023-07-04
_audit_creation_method
;
Olex2 1.5
(compiled 2023.03.06 svn.rbb2c1857 for OlexSys, GUI svn.r6748)
;
_audit_update_record
;
2023-07-04 deposited with the CCDC.	2023-08-11 downloaded from the CCDC.
;
_cell_angle_alpha 94.689(2)
_cell_angle_beta 101.600(2)
_cell_angle_gamma 95.591(2)
_cell_formula_units_Z 2
_cell_length_a 8.2589(9)
_cell_length_b 12.0063(12)
_cell_length_c 13.9780(15)
_cell_measurement_reflns_used 3029
_cell_measurement_temperature 196
_cell_measurement_theta_max 26.89
_cell_measurement_theta_min 2.39
_cell_volume 1344.0(2)
_computing_molecular_graphics 'Olex2 1.5 (Dolomanov et al., 2009)'
_computing_publication_material 'Olex2 1.5 (Dolomanov et al., 2009)'
_computing_structure_refinement 'SHELXL 2014/7 (Sheldrick, 2015)'
_computing_structure_solution 'ShelXT (Sheldrick, 2015)'
_diffrn_ambient_temperature 196
_diffrn_measured_fraction_theta_full 0.974
_diffrn_measured_fraction_theta_max 0.977
_diffrn_measurement_device_type 'CCD area detector'
_diffrn_measurement_method 'phi and omega scans'
_diffrn_radiation_monochromator graphite
_diffrn_radiation_type MoK\a
_diffrn_radiation_wavelength 0.71073
_diffrn_reflns_av_R_equivalents 0.0320
_diffrn_reflns_av_unetI/netI 0.0656
_diffrn_reflns_Laue_measured_fraction_full 0.974
_diffrn_reflns_Laue_measured_fraction_max 0.977
_diffrn_reflns_limit_h_max 7
_diffrn_reflns_limit_h_min -10
_diffrn_reflns_limit_k_max 14
_diffrn_reflns_limit_k_min -15
_diffrn_reflns_limit_l_max 18
_diffrn_reflns_limit_l_min -16
_diffrn_reflns_number 9147
_diffrn_reflns_point_group_measured_fraction_full 0.974
_diffrn_reflns_point_group_measured_fraction_max 0.977
_diffrn_reflns_theta_full 25.242
_diffrn_reflns_theta_max 27.520
_diffrn_reflns_theta_min 1.713
_diffrn_source_current 30.0
_diffrn_source_power 1.5
_diffrn_source_voltage 50.0
_exptl_absorpt_coefficient_mu 2.843
_exptl_absorpt_correction_type none
_exptl_crystal_colour 'metallic yellowish yellow'
_exptl_crystal_colour_lustre metallic
_exptl_crystal_colour_modifier yellowish
_exptl_crystal_colour_primary yellow
_exptl_crystal_density_diffrn 1.804
_exptl_crystal_description plate
_exptl_crystal_F_000 722
_exptl_crystal_size_max 0.1
_exptl_crystal_size_mid 0.1
_exptl_crystal_size_min 0.1
_refine_diff_density_max 1.671
_refine_diff_density_min -1.359
_refine_diff_density_rms 0.147
_refine_ls_extinction_method none
_refine_ls_goodness_of_fit_ref 1.032
_refine_ls_hydrogen_treatment mixed
_refine_ls_matrix_type full
_refine_ls_number_parameters 397
_refine_ls_number_reflns 6037
_refine_ls_number_restraints 1087
_refine_ls_restrained_S_all Infinity
_refine_ls_R_factor_all 0.0502
_refine_ls_R_factor_gt 0.0371
_refine_ls_shift/su_max 0.001
_refine_ls_shift/su_mean 0.000
_refine_ls_structure_factor_coef Fsqd
_refine_ls_weighting_details 'w=1/[\s^2^(Fo^2^)+(0.0362P)^2^] where P=(Fo^2^+2Fc^2^)/3'
_refine_ls_weighting_scheme calc
_refine_ls_wR_factor_gt 0.0763
_refine_ls_wR_factor_ref 0.0825
_reflns_Friedel_coverage 0.000
_reflns_number_gt 5103
_reflns_number_total 6037
_reflns_threshold_expression 'I > 2\s(I)'
_cod_data_source_file d3dt02106h2.cif
_cod_data_source_block 3
_cod_database_code 7713734
_shelx_shelxl_version_number 2014/7
_shelx_space_group_comment
;
The symmetry employed for this shelxl refinement is uniquely defined
by the following loop, which should always be used as a source of
symmetry information in preference to the above space-group names.
They are only intended as comments.
;
_olex2_refinement_description
;
1. Fixed Uiso
 At 1.2 times of:
  All C(H) groups, All C(H,H) groups
 At 1.5 times of:
  All O(H,H) groups
2. Restrained distances
 H19-C19
 0.8 with sigma of 0
 H17B-C17
 0.8 with sigma of 0.02
 C19-H19
 0.8 with sigma of 0.02
3. Rigid bond restraints
 All non-hydrogen atoms
 with sigma for 1-2 distances of 0.01 and sigma for 1-3 distances of 0.01
4. Uiso/Uaniso restraints and constraints
C1 \\sim C2 \\sim C3 \\sim C4 \\sim C5 \\sim C6 \\sim C7 \\sim C8 \\sim C9
\\sim C10 \\sim C11 \\sim C12 \\sim C13 \\sim C14 \\sim C15 \\sim C16 \\sim C17
\\sim C18 \\sim C19 \\sim C20 \\sim C21 \\sim C22 \\sim C23 \\sim C24 \\sim C25
\\sim C26 \\sim C27 \\sim C28 \\sim C29 \\sim C30 \\sim C31: within 3.8A with
sigma of 0.01 and sigma for terminal atoms of 0.02 within 3.8A
All non-hydrogen atoms restrained to be isotropic: with sigma of 0.1 and sigma
for terminal atoms of 0.2
5.a Rotating group:
 O7(H7A,H7B)
5.b Secondary CH2 refined with riding coordinates:
 C2(H2A,H2B)
5.c Aromatic/amide H refined with riding coordinates:
 C4(H4), C5(H5), C6(H6), C7(H7), C11(H11), C12(H12), C13(H13), C14(H14),
 C19(H19), C20(H20), C21(H21), C22(H22), C26(H26), C27(H27), C28(H28), C29(H29),
  C31(H31)
;
_olex2_submission_special_instructions 'No special instructions were received'

loop_
_space_group_symop_operation_xyz
'x, y, z'
'-x, -y, -z'

loop_
_atom_site_label
_atom_site_type_symbol
_atom_site_fract_x
_atom_site_fract_y
_atom_site_fract_z
_atom_site_U_iso_or_equiv
_atom_site_adp_type
_atom_site_occupancy
_atom_site_site_symmetry_order
_atom_site_calc_flag
_atom_site_refinement_flags_posn
_atom_site_refinement_flags_adp
_atom_site_refinement_flags_occupancy
_atom_site_disorder_assembly
_atom_site_disorder_group
Dy1 Dy 0.67404(2) 0.88900(2) 0.48566(2) 0.01432(7) Uani 1 1 d . U . . .
O1 O 0.7595(4) 0.0746(2) 0.4585(2) 0.0215(7) Uani 1 1 d . U . . .
O2 O 0.5920(4) 0.1919(2) 0.5105(3) 0.0247(7) Uani 1 1 d . U . . .
O3 O 0.7082(4) 0.7113(3) 0.5205(3) 0.0277(8) Uani 1 1 d . U . . .
O4 O 0.6200(4) 0.9743(3) 0.6256(3) 0.0332(8) Uani 1 1 d . U . . .
O5 O 0.4818(4) 1.1107(3) 0.6737(2) 0.0285(8) Uani 1 1 d . U . . .
O6 O 0.2894(6) 1.2422(5) 1.0282(4) 0.0836(19) Uani 1 1 d . U . . .
O7 O 0.9326(4) 0.9250(3) 0.6000(2) 0.0238(7) Uani 1 1 d . U . . .
H7A H 0.9381 0.9900 0.6338 0.036 Uiso 1 1 d R U . . .
H7B H 1.0131 0.9329 0.5685 0.036 Uiso 1 1 d R U . . .
O8 O 0.8504(4) 0.8465(3) 0.3879(2) 0.0268(7) Uani 1 1 d . U . . .
O9 O 0.9923(4) 0.8767(3) 0.2718(3) 0.0367(9) Uani 1 1 d . U . . .
N1 N 0.7850(5) 0.3813(3) 0.4827(3) 0.0216(8) Uani 1 1 d . U . . .
N2 N 0.5828(5) 1.0866(4) 0.8658(3) 0.0264(9) Uani 1 1 d . U . . .
C1 C 0.7180(5) 0.1704(4) 0.4796(3) 0.0185(9) Uani 1 1 d . U . . .
C2 C 0.8358(6) 0.2689(4) 0.4615(4) 0.0243(9) Uani 1 1 d . U . . .
H2A H 0.9475 0.2655 0.5024 0.029 Uiso 1 1 calc R U . . .
H2B H 0.8455 0.2597 0.3919 0.029 Uiso 1 1 calc R U . . .
C3 C 0.6778(6) 0.4249(4) 0.4096(4) 0.0226(8) Uani 1 1 d . U . . .
C4 C 0.5942(6) 0.3570(4) 0.3233(4) 0.0301(10) Uani 1 1 d . U . . .
H4 H 0.6095 0.2796 0.3159 0.036 Uiso 1 1 calc R U . . .
C5 C 0.4918(7) 0.4010(5) 0.2506(4) 0.0365(12) Uani 1 1 d . U . . .
H5 H 0.4363 0.3537 0.1932 0.044 Uiso 1 1 calc R U . . .
C6 C 0.4671(7) 0.5151(5) 0.2591(4) 0.0363(11) Uani 1 1 d . U . . .
H6 H 0.3987 0.5456 0.2070 0.044 Uiso 1 1 calc R U . . .
C7 C 0.5430(6) 0.5821(4) 0.3434(4) 0.0294(10) Uani 1 1 d . U . . .
H7 H 0.5242 0.6589 0.3503 0.035 Uiso 1 1 calc R U . . .
C8 C 0.6486(6) 0.5384(4) 0.4202(4) 0.0221(8) Uani 1 1 d . U . . .
C9 C 0.7245(5) 0.6087(4) 0.5091(4) 0.0210(8) Uani 1 1 d . U . . .
C10 C 0.8225(5) 0.5561(4) 0.5873(4) 0.0223(9) Uani 1 1 d . U . . .
C11 C 0.8904(6) 0.6188(4) 0.6789(4) 0.0278(10) Uani 1 1 d . U . . .
H11 H 0.8719 0.6954 0.6889 0.033 Uiso 1 1 calc R U . . .
C12 C 0.9825(7) 0.5704(5) 0.7535(4) 0.0361(11) Uani 1 1 d . U . . .
H12 H 1.0294 0.6128 0.8149 0.043 Uiso 1 1 calc R U . . .
C13 C 1.0060(7) 0.4576(5) 0.7377(4) 0.0396(12) Uani 1 1 d . U . . .
H13 H 1.0703 0.4239 0.7893 0.048 Uiso 1 1 calc R U . . .
C14 C 0.9404(6) 0.3941(4) 0.6513(4) 0.0324(10) Uani 1 1 d . U . . .
H14 H 0.9564 0.3168 0.6440 0.039 Uiso 1 1 calc R U . . .
C15 C 0.8483(6) 0.4425(4) 0.5720(4) 0.0214(8) Uani 1 1 d . U . . .
C16 C 0.5840(6) 1.0411(4) 0.6900(3) 0.0236(9) Uani 1 1 d . U . . .
C17 C 0.6712(7) 1.0355(5) 0.7968(4) 0.0281(10) Uani 1 1 d D U . . .
C18 C 0.6339(6) 1.1963(5) 0.9091(4) 0.0304(10) Uani 1 1 d . U . . .
C19 C 0.7875(7) 1.2540(5) 0.9022(4) 0.0387(11) Uani 1 1 d D U . . .
H19 H 0.8584 1.2186 0.8665 0.046 Uiso 1 1 calc DR U . . .
C20 C 0.8349(8) 1.3630(6) 0.9478(5) 0.0469(13) Uani 1 1 d . U . . .
H20 H 0.9395 1.4008 0.9438 0.056 Uiso 1 1 calc R U . . .
C21 C 0.7339(8) 1.4173(6) 0.9985(4) 0.0461(13) Uani 1 1 d . U . . .
H21 H 0.7676 1.4922 1.0282 0.055 Uiso 1 1 calc R U . . .
C22 C 0.5853(7) 1.3627(5) 1.0056(4) 0.0413(12) Uani 1 1 d . U . . .
H22 H 0.5157 1.4004 1.0406 0.050 Uiso 1 1 calc R U . . .
C23 C 0.5325(7) 1.2523(5) 0.9628(4) 0.0337(10) Uani 1 1 d . U . . .
C24 C 0.3760(7) 1.1960(5) 0.9771(4) 0.0399(11) Uani 1 1 d . U . . .
C25 C 0.3278(6) 1.0816(4) 0.9283(4) 0.0303(10) Uani 1 1 d . U . . .
C26 C 0.1766(7) 1.0242(5) 0.9357(4) 0.0364(11) Uani 1 1 d . U . . .
H26 H 0.1081 1.0592 0.9732 0.044 Uiso 1 1 calc R U . . .
C27 C 0.1249(7) 0.9169(5) 0.8891(4) 0.0403(12) Uani 1 1 d . U . . .
H27 H 0.0216 0.8780 0.8941 0.048 Uiso 1 1 calc R U . . .
C28 C 0.2266(8) 0.8674(5) 0.8350(5) 0.0441(13) Uani 1 1 d . U . . .
H28 H 0.1922 0.7933 0.8034 0.053 Uiso 1 1 calc R U . . .
C29 C 0.3756(7) 0.9218(5) 0.8255(4) 0.0373(11) Uani 1 1 d . U . . .
H29 H 0.4416 0.8859 0.7867 0.045 Uiso 1 1 calc R U . . .
C30 C 0.4308(6) 1.0309(4) 0.8732(4) 0.0276(9) Uani 1 1 d . U . . .
C31 C 0.8692(6) 0.8376(4) 0.3009(4) 0.0245(10) Uani 1 1 d . U . . .
H31 H 0.7805 0.7971 0.2530 0.029 Uiso 1 1 calc R U . . .
H17A H 0.679(7) 0.954(5) 0.811(5) 0.053(18) Uiso 1 1 d . . . A 2
H17B H 0.763(5) 1.072(5) 0.808(5) 0.07(2) Uiso 1 1 d D . . B 2

loop_
_atom_site_aniso_label
_atom_site_aniso_U_11
_atom_site_aniso_U_22
_atom_site_aniso_U_33
_atom_site_aniso_U_23
_atom_site_aniso_U_13
_atom_site_aniso_U_12
Dy1 0.01303(11) 0.00859(10) 0.02276(12) 0.00209(7) 0.00587(7) 0.00348(6)
O1 0.0178(16) 0.0110(14) 0.037(2) 0.0036(13) 0.0076(13) 0.0032(12)
O2 0.0220(17) 0.0135(15) 0.041(2) 0.0011(14) 0.0135(14) 0.0013(13)
O3 0.0288(19) 0.0129(15) 0.043(2) 0.0063(14) 0.0071(15) 0.0078(13)
O4 0.030(2) 0.039(2) 0.031(2) -0.0098(16) 0.0153(15) -0.0023(16)
O5 0.0244(18) 0.037(2) 0.0248(19) 0.0062(15) 0.0024(14) 0.0097(15)
O6 0.064(3) 0.077(4) 0.110(5) -0.059(3) 0.056(3) -0.015(3)
O7 0.0147(16) 0.0222(17) 0.034(2) 0.0012(14) 0.0037(13) 0.0025(13)
O8 0.0247(18) 0.0323(19) 0.0284(19) 0.0042(15) 0.0126(14) 0.0135(14)
O9 0.034(2) 0.047(2) 0.034(2) 0.0064(18) 0.0182(16) 0.0038(17)
N1 0.0191(19) 0.0118(17) 0.036(2) 0.0057(16) 0.0078(16) 0.0051(14)
N2 0.023(2) 0.037(2) 0.021(2) 0.0016(18) 0.0075(16) 0.0059(17)
C1 0.0151(19) 0.0135(18) 0.027(2) 0.0045(17) 0.0041(16) 0.0020(15)
C2 0.022(2) 0.0140(18) 0.041(2) 0.0046(18) 0.0136(18) 0.0061(16)
C3 0.0205(18) 0.0181(18) 0.032(2) 0.0051(16) 0.0110(16) 0.0025(15)
C4 0.032(2) 0.024(2) 0.037(2) 0.0021(18) 0.0127(18) 0.0035(17)
C5 0.037(3) 0.036(2) 0.033(3) 0.001(2) 0.005(2) -0.004(2)
C6 0.035(2) 0.036(2) 0.035(2) 0.010(2) 0.002(2) 0.004(2)
C7 0.029(2) 0.024(2) 0.037(2) 0.0099(18) 0.0042(18) 0.0057(18)
C8 0.0195(19) 0.0165(17) 0.032(2) 0.0074(16) 0.0083(16) 0.0015(15)
C9 0.0154(18) 0.0163(17) 0.035(2) 0.0069(16) 0.0106(16) 0.0024(15)
C10 0.0187(18) 0.0156(17) 0.034(2) 0.0072(16) 0.0075(16) 0.0024(15)
C11 0.029(2) 0.021(2) 0.034(2) 0.0056(18) 0.0080(18) 0.0003(17)
C12 0.039(3) 0.032(2) 0.035(2) 0.008(2) 0.001(2) 0.000(2)
C13 0.041(3) 0.032(2) 0.043(3) 0.015(2) -0.002(2) 0.008(2)
C14 0.032(2) 0.023(2) 0.043(2) 0.0122(18) 0.0042(19) 0.0081(18)
C15 0.0202(18) 0.0134(17) 0.033(2) 0.0097(15) 0.0085(16) 0.0029(15)
C16 0.020(2) 0.029(2) 0.022(2) 0.0006(18) 0.0066(17) -0.0001(17)
C17 0.024(2) 0.035(2) 0.025(2) 0.0004(19) 0.0050(18) 0.0086(19)
C18 0.030(2) 0.037(2) 0.023(2) 0.0003(18) 0.0036(17) 0.0008(17)
C19 0.037(2) 0.044(2) 0.036(2) -0.001(2) 0.0136(19) -0.003(2)
C20 0.043(3) 0.051(3) 0.042(3) -0.001(2) 0.009(2) -0.012(2)
C21 0.051(3) 0.045(3) 0.035(3) -0.007(2) 0.005(2) -0.010(2)
C22 0.043(3) 0.043(2) 0.034(3) -0.013(2) 0.007(2) 0.000(2)
C23 0.036(2) 0.038(2) 0.026(2) -0.0062(19) 0.0083(18) 0.0016(18)
C24 0.038(2) 0.046(2) 0.035(2) -0.011(2) 0.0131(19) 0.0015(19)
C25 0.029(2) 0.036(2) 0.025(2) 0.0000(18) 0.0054(17) 0.0037(17)
C26 0.034(2) 0.042(2) 0.035(2) 0.002(2) 0.012(2) 0.004(2)
C27 0.037(3) 0.044(3) 0.041(3) 0.008(2) 0.012(2) -0.004(2)
C28 0.049(3) 0.035(3) 0.046(3) 0.001(2) 0.013(2) -0.006(2)
C29 0.041(2) 0.038(2) 0.036(2) 0.001(2) 0.0165(19) 0.0024(19)
C30 0.028(2) 0.033(2) 0.023(2) 0.0035(17) 0.0058(16) 0.0053(17)
C31 0.023(2) 0.024(2) 0.028(3) 0.001(2) 0.0050(19) 0.0074(19)

loop_
_atom_type_symbol
_atom_type_description
_atom_type_scat_dispersion_real
_atom_type_scat_dispersion_imag
_atom_type_scat_source
C C 0.0033 0.0016 'International Tables Vol C Tables 4.2.6.8 and 6.1.1.4'
H H 0.0000 0.0000 'International Tables Vol C Tables 4.2.6.8 and 6.1.1.4'
Dy Dy -0.1892 4.4098 'International Tables Vol C Tables 4.2.6.8 and 6.1.1.4'
N N 0.0061 0.0033 'International Tables Vol C Tables 4.2.6.8 and 6.1.1.4'
O O 0.0106 0.0060 'International Tables Vol C Tables 4.2.6.8 and 6.1.1.4'

loop_
_geom_angle_atom_site_label_1
_geom_angle_atom_site_label_2
_geom_angle_atom_site_label_3
_geom_angle
_geom_angle_site_symmetry_1
_geom_angle_site_symmetry_3
_geom_angle_publ_flag
O1 Dy1 O7 79.40(11) 1_565 . ?
O2 Dy1 O1 128.44(10) 2_666 1_565 ?
O2 Dy1 O5 74.70(12) 2_666 2_676 ?
O2 Dy1 O7 135.24(12) 2_666 . ?
O3 Dy1 O1 155.95(11) . 1_565 ?
O3 Dy1 O2 75.56(11) . 2_666 ?
O3 Dy1 O4 104.02(13) . . ?
O3 Dy1 O5 110.60(13) . 2_676 ?
O3 Dy1 O7 80.86(11) . . ?
O4 Dy1 O1 83.42(12) . 1_565 ?
O4 Dy1 O2 75.93(12) . 2_666 ?
O4 Dy1 O5 126.39(13) . 2_676 ?
O4 Dy1 O7 73.64(12) . . ?
O5 Dy1 O1 81.15(12) 2_676 1_565 ?
O5 Dy1 O7 149.96(12) 2_676 . ?
O8 Dy1 O1 82.80(12) . 1_565 ?
O8 Dy1 O2 131.50(12) . 2_666 ?
O8 Dy1 O3 80.18(13) . . ?
O8 Dy1 O4 151.53(13) . . ?
O8 Dy1 O5 75.62(12) . 2_676 ?
O8 Dy1 O7 79.40(12) . . ?
C1 O1 Dy1 135.6(3) . 1_545 ?
C1 O2 Dy1 141.0(3) . 2_666 ?
C9 O3 Dy1 160.5(3) . . ?
C16 O4 Dy1 165.8(4) . . ?
C16 O5 Dy1 119.1(3) . 2_676 ?
Dy1 O7 H7A 109.5 . . ?
Dy1 O7 H7B 109.5 . . ?
H7A O7 H7B 104.5 . . ?
C31 O8 Dy1 144.5(3) . . ?
C3 N1 C2 118.5(4) . . ?
C15 N1 C2 120.3(4) . . ?
C15 N1 C3 121.1(4) . . ?
C18 N2 C17 120.4(4) . . ?
C30 N2 C17 117.7(4) . . ?
C30 N2 C18 120.9(4) . . ?
O1 C1 C2 114.6(4) . . ?
O2 C1 O1 127.2(4) . . ?
O2 C1 C2 118.1(4) . . ?
N1 C2 C1 115.0(4) . . ?
N1 C2 H2A 108.5 . . ?
N1 C2 H2B 108.5 . . ?
C1 C2 H2A 108.5 . . ?
C1 C2 H2B 108.5 . . ?
H2A C2 H2B 107.5 . . ?
N1 C3 C4 121.1(4) . . ?
N1 C3 C8 120.5(4) . . ?
C8 C3 C4 118.4(4) . . ?
C3 C4 H4 119.6 . . ?
C5 C4 C3 120.8(5) . . ?
C5 C4 H4 119.6 . . ?
C4 C5 H5 119.5 . . ?
C4 C5 C6 121.0(5) . . ?
C6 C5 H5 119.5 . . ?
C5 C6 H6 120.4 . . ?
C7 C6 C5 119.3(5) . . ?
C7 C6 H6 120.4 . . ?
C6 C7 H7 119.6 . . ?
C6 C7 C8 120.8(5) . . ?
C8 C7 H7 119.6 . . ?
C3 C8 C7 119.6(5) . . ?
C3 C8 C9 120.1(4) . . ?
C7 C8 C9 120.3(4) . . ?
O3 C9 C8 122.5(4) . . ?
O3 C9 C10 120.2(4) . . ?
C8 C9 C10 117.2(4) . . ?
C11 C10 C9 119.9(4) . . ?
C15 C10 C9 119.9(4) . . ?
C15 C10 C11 120.2(4) . . ?
C10 C11 H11 119.7 . . ?
C12 C11 C10 120.6(5) . . ?
C12 C11 H11 119.7 . . ?
C11 C12 H12 120.7 . . ?
C11 C12 C13 118.6(5) . . ?
C13 C12 H12 120.7 . . ?
C12 C13 H13 118.8 . . ?
C14 C13 C12 122.5(5) . . ?
C14 C13 H13 118.8 . . ?
C13 C14 H14 119.9 . . ?
C13 C14 C15 120.2(5) . . ?
C15 C14 H14 119.9 . . ?
N1 C15 C10 120.6(4) . . ?
N1 C15 C14 121.6(4) . . ?
C10 C15 C14 117.8(5) . . ?
O4 C16 C17 117.3(4) . . ?
O5 C16 O4 125.1(5) . . ?
O5 C16 C17 117.6(4) . . ?
N2 C17 C16 112.0(4) . . ?
N2 C17 H17A 107(4) . . ?
N2 C17 H17B 105(5) . . ?
C16 C17 H17A 111(4) . . ?
C16 C17 H17B 110(5) . . ?
H17A C17 H17B 112(6) . . ?
N2 C18 C19 121.5(5) . . ?
N2 C18 C23 120.2(5) . . ?
C19 C18 C23 118.2(5) . . ?
C18 C19 H19 120.2 . . ?
C20 C19 C18 119.7(6) . . ?
C20 C19 H19 120.2 . . ?
C19 C20 H20 119.2 . . ?
C21 C20 C19 121.6(6) . . ?
C21 C20 H20 119.2 . . ?
C20 C21 H21 120.3 . . ?
C22 C21 C20 119.3(6) . . ?
C22 C21 H21 120.3 . . ?
C21 C22 H22 119.2 . . ?
C21 C22 C23 121.6(6) . . ?
C23 C22 H22 119.2 . . ?
C18 C23 C24 121.2(5) . . ?
C22 C23 C18 119.6(5) . . ?
C22 C23 C24 119.1(5) . . ?
O6 C24 C23 122.0(5) . . ?
O6 C24 C25 122.2(5) . . ?
C23 C24 C25 115.8(5) . . ?
C26 C25 C24 119.0(5) . . ?
C26 C25 C30 120.3(5) . . ?
C30 C25 C24 120.7(5) . . ?
C25 C26 H26 119.6 . . ?
C27 C26 C25 120.9(5) . . ?
C27 C26 H26 119.6 . . ?
C26 C27 H27 120.7 . . ?
C26 C27 C28 118.6(5) . . ?
C28 C27 H27 120.7 . . ?
C27 C28 H28 119.0 . . ?
C29 C28 C27 122.1(6) . . ?
C29 C28 H28 119.0 . . ?
C28 C29 H29 120.0 . . ?
C28 C29 C30 120.0(5) . . ?
C30 C29 H29 120.0 . . ?
N2 C30 C25 121.0(5) . . ?
N2 C30 C29 120.9(5) . . ?
C25 C30 C29 118.1(5) . . ?
O8 C31 H31 117.0 . . ?
O9 C31 O8 126.0(5) . . ?
O9 C31 H31 117.0 . . ?

loop_
_geom_bond_atom_site_label_1
_geom_bond_atom_site_label_2
_geom_bond_distance
_geom_bond_site_symmetry_2
_geom_bond_publ_flag
Dy1 O1 2.356(3) 1_565 ?
Dy1 O2 2.327(3) 2_666 ?
Dy1 O3 2.258(3) . ?
Dy1 O4 2.278(3) . ?
Dy1 O5 2.338(3) 2_676 ?
Dy1 O7 2.374(3) . ?
Dy1 O8 2.254(3) . ?
O1 Dy1 2.355(3) 1_545 ?
O1 C1 1.261(5) . ?
O2 Dy1 2.327(3) 2_666 ?
O2 C1 1.246(5) . ?
O3 C9 1.253(5) . ?
O4 C16 1.256(6) . ?
O5 Dy1 2.338(3) 2_676 ?
O5 C16 1.247(6) . ?
O6 C24 1.243(7) . ?
O7 H7A 0.8704 . ?
O7 H7B 0.8700 . ?
O8 C31 1.254(6) . ?
O9 C31 1.234(6) . ?
N1 C2 1.477(5) . ?
N1 C3 1.384(6) . ?
N1 C15 1.371(6) . ?
N2 C17 1.454(6) . ?
N2 C18 1.392(6) . ?
N2 C30 1.391(6) . ?
C1 C2 1.527(6) . ?
C2 H2A 0.9900 . ?
C2 H2B 0.9900 . ?
C3 C4 1.410(7) . ?
C3 C8 1.408(6) . ?
C4 H4 0.9500 . ?
C4 C5 1.363(7) . ?
C5 H5 0.9500 . ?
C5 C6 1.404(8) . ?
C6 H6 0.9500 . ?
C6 C7 1.371(8) . ?
C7 H7 0.9500 . ?
C7 C8 1.412(6) . ?
C8 C9 1.436(7) . ?
C9 C10 1.451(6) . ?
C10 C11 1.411(7) . ?
C10 C15 1.407(6) . ?
C11 H11 0.9500 . ?
C11 C12 1.368(7) . ?
C12 H12 0.9500 . ?
C12 C13 1.393(8) . ?
C13 H13 0.9500 . ?
C13 C14 1.356(8) . ?
C14 H14 0.9500 . ?
C14 C15 1.413(6) . ?
C16 C17 1.532(7) . ?
C17 H17A 1.02(6) . ?
C17 H17B 0.82(2) . ?
C18 C19 1.410(7) . ?
C18 C23 1.412(7) . ?
C19 H19 0.9500 . ?
C19 C20 1.391(8) . ?
C20 H20 0.9500 . ?
C20 C21 1.375(9) . ?
C21 H21 0.9500 . ?
C21 C22 1.360(9) . ?
C22 H22 0.9500 . ?
C22 C23 1.399(7) . ?
C23 C24 1.458(8) . ?
C24 C25 1.464(8) . ?
C25 C26 1.394(7) . ?
C25 C30 1.405(7) . ?
C26 H26 0.9500 . ?
C26 C27 1.381(8) . ?
C27 H27 0.9500 . ?
C27 C28 1.382(8) . ?
C28 H28 0.9500 . ?
C28 C29 1.372(8) . ?
C29 H29 0.9500 . ?
C29 C30 1.409(7) . ?
C31 H31 0.9500 . ?

loop_
_geom_torsion_atom_site_label_1
_geom_torsion_atom_site_label_2
_geom_torsion_atom_site_label_3
_geom_torsion_atom_site_label_4
_geom_torsion
_geom_torsion_site_symmetry_1
_geom_torsion_site_symmetry_2
_geom_torsion_site_symmetry_3
_geom_torsion_site_symmetry_4
_geom_torsion_publ_flag
Dy1 O1 C1 O2 -12.9(8) 1_545 . . . ?
Dy1 O1 C1 C2 168.9(3) 1_545 . . . ?
Dy1 O2 C1 O1 -22.1(8) 2_666 . . . ?
Dy1 O2 C1 C2 156.0(3) 2_666 . . . ?
Dy1 O3 C9 C8 -31.0(12) . . . . ?
Dy1 O3 C9 C10 149.2(7) . . . . ?
Dy1 O4 C16 O5 33.5(16) . . . . ?
Dy1 O4 C16 C17 -147.2(11) . . . . ?
Dy1 O5 C16 O4 5.3(7) 2_676 . . . ?
Dy1 O5 C16 C17 -174.1(3) 2_676 . . . ?
Dy1 O8 C31 O9 132.5(5) . . . . ?
O1 C1 C2 N1 178.0(4) . . . . ?
O2 C1 C2 N1 -0.3(6) . . . . ?
O3 C9 C10 C11 4.3(7) . . . . ?
O3 C9 C10 C15 -176.3(4) . . . . ?
O4 C16 C17 N2 -160.7(4) . . . . ?
O5 C16 C17 N2 18.7(7) . . . . ?
O6 C24 C25 C26 2.8(9) . . . . ?
O6 C24 C25 C30 -178.3(6) . . . . ?
N1 C3 C4 C5 -178.5(5) . . . . ?
N1 C3 C8 C7 178.0(4) . . . . ?
N1 C3 C8 C9 -2.7(7) . . . . ?
N2 C18 C19 C20 -179.1(5) . . . . ?
N2 C18 C23 C22 -179.8(5) . . . . ?
N2 C18 C23 C24 2.2(8) . . . . ?
C2 N1 C3 C4 11.6(6) . . . . ?
C2 N1 C3 C8 -169.0(4) . . . . ?
C2 N1 C15 C10 169.5(4) . . . . ?
C2 N1 C15 C14 -10.8(7) . . . . ?
C3 N1 C2 C1 -86.8(5) . . . . ?
C3 N1 C15 C10 -7.9(7) . . . . ?
C3 N1 C15 C14 171.8(4) . . . . ?
C3 C4 C5 C6 0.3(8) . . . . ?
C3 C8 C9 O3 176.9(4) . . . . ?
C3 C8 C9 C10 -3.3(7) . . . . ?
C4 C3 C8 C7 -2.6(7) . . . . ?
C4 C3 C8 C9 176.7(4) . . . . ?
C4 C5 C6 C7 -2.2(9) . . . . ?
C5 C6 C7 C8 1.7(8) . . . . ?
C6 C7 C8 C3 0.7(8) . . . . ?
C6 C7 C8 C9 -178.6(5) . . . . ?
C7 C8 C9 O3 -3.8(7) . . . . ?
C7 C8 C9 C10 176.0(4) . . . . ?
C8 C3 C4 C5 2.1(8) . . . . ?
C8 C9 C10 C11 -175.5(4) . . . . ?
C8 C9 C10 C15 3.9(6) . . . . ?
C9 C10 C11 C12 179.7(5) . . . . ?
C9 C10 C15 N1 1.6(7) . . . . ?
C9 C10 C15 C14 -178.1(4) . . . . ?
C10 C11 C12 C13 -0.9(8) . . . . ?
C11 C10 C15 N1 -179.0(4) . . . . ?
C11 C10 C15 C14 1.3(7) . . . . ?
C11 C12 C13 C14 -0.3(9) . . . . ?
C12 C13 C14 C15 2.0(9) . . . . ?
C13 C14 C15 N1 177.9(5) . . . . ?
C13 C14 C15 C10 -2.4(8) . . . . ?
C15 N1 C2 C1 95.7(5) . . . . ?
C15 N1 C3 C4 -170.9(4) . . . . ?
C15 N1 C3 C8 8.4(7) . . . . ?
C15 C10 C11 C12 0.3(7) . . . . ?
C17 N2 C18 C19 -11.6(7) . . . . ?
C17 N2 C18 C23 169.3(5) . . . . ?
C17 N2 C30 C25 -171.6(4) . . . . ?
C17 N2 C30 C29 8.3(7) . . . . ?
C18 N2 C17 C16 -98.6(5) . . . . ?
C18 N2 C30 C25 -2.9(7) . . . . ?
C18 N2 C30 C29 177.0(5) . . . . ?
C18 C19 C20 C21 -1.1(9) . . . . ?
C18 C23 C24 O6 176.4(6) . . . . ?
C18 C23 C24 C25 -3.2(8) . . . . ?
C19 C18 C23 C22 1.0(8) . . . . ?
C19 C18 C23 C24 -177.0(5) . . . . ?
C19 C20 C21 C22 1.1(10) . . . . ?
C20 C21 C22 C23 0.1(10) . . . . ?
C21 C22 C23 C18 -1.1(9) . . . . ?
C21 C22 C23 C24 176.9(6) . . . . ?
C22 C23 C24 O6 -1.6(10) . . . . ?
C22 C23 C24 C25 178.8(5) . . . . ?
C23 C18 C19 C20 0.1(8) . . . . ?
C23 C24 C25 C26 -177.6(5) . . . . ?
C23 C24 C25 C30 1.3(8) . . . . ?
C24 C25 C26 C27 178.7(5) . . . . ?
C24 C25 C30 N2 1.7(8) . . . . ?
C24 C25 C30 C29 -178.2(5) . . . . ?
C25 C26 C27 C28 0.2(9) . . . . ?
C26 C25 C30 N2 -179.4(5) . . . . ?
C26 C25 C30 C29 0.7(8) . . . . ?
C26 C27 C28 C29 -0.7(9) . . . . ?
C27 C28 C29 C30 1.2(9) . . . . ?
C28 C29 C30 N2 178.9(5) . . . . ?
C28 C29 C30 C25 -1.2(8) . . . . ?
C30 N2 C17 C16 70.1(6) . . . . ?
C30 N2 C18 C19 -179.9(5) . . . . ?
C30 N2 C18 C23 0.9(7) . . . . ?
C30 C25 C26 C27 -0.2(8) . . . . ?
